data_2007827
loop_
_publ_author_name
'Ben Fredj, Arij'
'Ben Redjeb, Sadok'
'Ben Amor, Fatma'
'Driss, Ahmed'

_publ_contact_author
;
'Prof. T. Jouini'
 Departement de Chimie
 Faculte des Sciences
 1060 Campus Universitaire
 Tunis,
 Tunisia.
;
_publ_section_title
;
 L'Anhydride <i>cis</i>-1,2,3,6-T\'etrahydrophtalique
;
_journal_issue 11
_journal_name_full 'Acta Crystallographica Section C'
_journal_page_first 1710
_journal_page_last 1712
_journal_paper_doi 10.1107/S0108270198006957
_journal_volume 54
_journal_year 1998
_chemical_formula_moiety 'C8 H8 O3'
_chemical_formula_structural '(C4 O3)(C4 H8)'
_chemical_formula_sum 'C8 H8 O3'
_chemical_formula_weight 152.14
_chemical_melting_point 103
_chemical_name_systematic
;
 L'Anhydride Cis-1,2,3,6-T\'etrahydrophtalique
;
_space_group_IT_number 14
_symmetry_cell_setting monoclinic
_symmetry_space_group_name_Hall '-P 2yab'
_symmetry_space_group_name_H-M 'P 1 21/a 1'
_audit_creation_method SHELXL
_cell_angle_alpha 90.00
_cell_angle_beta 107.29(4)
_cell_angle_gamma 90.00
_cell_formula_units_Z 8
_cell_length_a 13.385(4)
_cell_length_b 5.2150(10)
_cell_length_c 22.159(4)
_cell_measurement_reflns_used 25
_cell_measurement_temperature 293(2)
_cell_measurement_theta_max 13
_cell_measurement_theta_min 12
_cell_volume 1476.9(7)
_computing_cell_refinement 'CAD4 EXPRESS'
_computing_data_collection
;
CAD4 EXPRESS (Enraf--Nonius, 1994; Duisenberg, 1992; Mac\'i\<cek & Yordanov,
1992)
;
_computing_data_reduction 'MolEN (Fair, 1990)'
_computing_molecular_graphics 'ZORTEP (Zsolnai, 1994)'
_computing_publication_material SHELXL93
_computing_structure_refinement 'SHELXL93 (Sheldrick, 1993)'
_computing_structure_solution 'SHELXS86 (Sheldrick, 1990)'
_diffrn_ambient_temperature 293(2)
_diffrn_measurement_device 'Enraf--Nonius CAD4'
_diffrn_measurement_method \w/2\q
_diffrn_radiation_monochromator graphite
_diffrn_radiation_source 'fine-focus sealed tube'
_diffrn_radiation_type MoK\a
_diffrn_radiation_wavelength 0.71069
_diffrn_reflns_av_R_equivalents 0.013
_diffrn_reflns_av_sigmaI/netI 0.032
_diffrn_reflns_limit_h_max 16
_diffrn_reflns_limit_h_min 0
_diffrn_reflns_limit_k_max 6
_diffrn_reflns_limit_k_min 0
_diffrn_reflns_limit_l_max 26
_diffrn_reflns_limit_l_min -27
_diffrn_reflns_number 3045
_diffrn_reflns_theta_max 25.97
_diffrn_reflns_theta_min 2.89
_diffrn_standards_decay_% 7.1
_diffrn_standards_interval_time 120
_diffrn_standards_number 1
_exptl_absorpt_coefficient_mu 0.105
_exptl_absorpt_correction_T_max 0.99
_exptl_absorpt_correction_T_min 0.96
_exptl_absorpt_correction_type 'correction empirique par \y scans (North et al., 1968)'
_exptl_crystal_colour incolore
_exptl_crystal_density_diffrn 1.369
_exptl_crystal_density_meas ?
_exptl_crystal_description aiguille
_exptl_crystal_F_000 640
_exptl_crystal_size_max 0.50
_exptl_crystal_size_mid 0.22
_exptl_crystal_size_min 0.14
_refine_diff_density_max 0.169
_refine_diff_density_min -0.152
_refine_ls_extinction_coef 0.0170(10)
_refine_ls_extinction_method SHELXL93
_refine_ls_goodness_of_fit_all 1.082
_refine_ls_goodness_of_fit_obs 1.252
_refine_ls_hydrogen_treatment refall
_refine_ls_matrix_type full
_refine_ls_number_parameters 264
_refine_ls_number_reflns 2903
_refine_ls_number_restraints 0
_refine_ls_restrained_S_all 1.082
_refine_ls_restrained_S_obs 1.252
_refine_ls_R_factor_all 0.091
_refine_ls_R_factor_obs 0.045
_refine_ls_shift/esd_max 0.000
_refine_ls_shift/esd_mean 0.000
_refine_ls_structure_factor_coef Fsqd
_refine_ls_weighting_details 'w = 1/[\s^2^(F~o~^2^)+(0.0327P)^2^+0.6573P] where P=(F~o~^2^+2Fc^2^)/3'
_refine_ls_weighting_scheme calc
_refine_ls_wR_factor_all 0.114
_refine_ls_wR_factor_obs 0.099
_reflns_number_observed 1746
_reflns_number_total 2903
_reflns_observed_criterion I>2\s(I)
_cod_data_source_file gs1003.cif
_cod_data_source_block brj3pos
_cod_depositor_comments
;
The following automatic conversions were performed:

'_exptl_crystal_density_meas' value 'none' was changed to '?' - the
value is perceived as not measured.

Automatic conversion script
Id: cif_fix_values 3008 2015-01-20 13:52:24Z robertas 

The following automatic conversions were performed:

'_refine_ls_weighting_scheme' value 'calc w =
1/[\s^2^(F~o~^2^)+(0.0327P)^2^+0.6573P] where P=(F~o~^2^+2Fc^2^)/3'
was changed to 'calc'. New tag '_refine_ls_weighting_details' was
created. The value of the new tag was set to 'w =
1/[\s^2^(F~o~^2^)+(0.0327P)^2^+0.6573P] where P=(F~o~^2^+2Fc^2^)/3'.

Automatic conversion script
Id: cif_fix_values 3143 2015-03-26 13:38:13Z robertas 
;
_cod_original_cell_volume 1476.9(6)
_cod_original_sg_symbol_H-M 'P 21/a'
_cod_database_code 2007827

loop_
_symmetry_equiv_pos_as_xyz
'x, y, z'
'x+1/2, -y+1/2, z'
'-x, -y, -z'
'-x-1/2, y-1/2, -z'

loop_
_atom_site_aniso_label
_atom_site_aniso_U_11
_atom_site_aniso_U_22
_atom_site_aniso_U_33
_atom_site_aniso_U_12
_atom_site_aniso_U_13
_atom_site_aniso_U_23
C1 0.0540(10) 0.0460(10) 0.0400(10) -0.0030(10) 0.0090(10) -0.0010(10)
C2 0.0530(10) 0.0420(10) 0.0380(10) -0.0070(10) 0.0130(10) -0.0050(10)
C3 0.0480(10) 0.091(2) 0.061(2) -0.011(2) 0.0150(10) 0.014(2)
C4 0.066(2) 0.087(2) 0.064(2) 0.013(2) 0.0380(10) 0.017(2)
C5 0.079(2) 0.073(2) 0.0420(10) 0.006(2) 0.0260(10) 0.0020(10)
C6 0.063(2) 0.064(2) 0.0440(10) 0.0100(10) 0.0070(10) 0.0070(10)
C7 0.0480(10) 0.0400(10) 0.0480(10) 0.0060(10) 0.0170(10) -0.0030(10)
C8 0.0430(10) 0.0440(10) 0.0580(10) -0.0010(10) 0.0160(10) -0.0100(10)
C'1 0.0580(10) 0.0450(10) 0.0400(10) -0.0050(10) 0.0140(10) -0.0030(10)
C'2 0.0530(10) 0.0370(10) 0.0410(10) 0.0050(10) 0.0150(10) -0.0050(10)
C'3 0.0540(10) 0.081(2) 0.066(2) 0.0140(10) 0.0250(10) 0.006(2)
C'4 0.0470(10) 0.075(2) 0.064(2) -0.0100(10) 0.0050(10) 0.0070(10)
C'5 0.064(2) 0.069(2) 0.0430(10) -0.0110(10) 0.0030(10) 0.0003(13)
C'6 0.069(2) 0.061(2) 0.0450(10) -0.0090(10) 0.0170(10) 0.0050(10)
C'7 0.0440(10) 0.0370(10) 0.0450(10) -0.0040(10) 0.0130(10) -0.0020(10)
C'8 0.0520(10) 0.0450(10) 0.0580(10) -0.0030(10) 0.0210(10) -0.0080(10)
O1 0.0750(10) 0.0720(10) 0.0650(10) 0.0030(10) -0.0100(10) 0.0150(10)
O2 0.0490(10) 0.0750(10) 0.1010(10) -0.0130(10) 0.0110(10) -0.0140(10)
O 0.0600(10) 0.0420(9) 0.0590(10) -0.0062(8) 0.0156(8) 0.0035(8)
O'1 0.1040(10) 0.0660(10) 0.0630(10) -0.0070(10) 0.0410(10) 0.0090(10)
O'2 0.0880(10) 0.0740(10) 0.114(2) 0.0110(10) 0.0630(10) -0.0140(10)
O' 0.0660(10) 0.0352(8) 0.0660(10) 0.0064(8) 0.0244(8) 0.0037(8)

loop_
_atom_site_label
_atom_site_fract_x
_atom_site_fract_y
_atom_site_fract_z
_atom_site_U_iso_or_equiv
_atom_site_thermal_displace_type
_atom_site_calc_flag
_atom_site_refinement_flags
_atom_site_occupancy
_atom_site_disorder_group
_atom_site_type_symbol
C1 0.7609(2) 0.5443(5) 0.29630(10) 0.0476(6) Uani d . 1 . C
C2 0.7700(2) 0.2837(4) 0.32600(10) 0.0446(5) Uani d . 1 . C
C3 0.6851(2) 0.2467(7) 0.35890(10) 0.0670(8) Uani d . 1 . C
C4 0.7122(2) 0.4003(6) 0.41900(10) 0.0685(8) Uani d . 1 . C
C5 0.8072(2) 0.3886(6) 0.45730(10) 0.0628(7) Uani d . 1 . C
C6 0.8863(2) 0.2302(6) 0.44020(10) 0.0590(7) Uani d . 1 . C
C7 0.8810(2) 0.2760(4) 0.37090(10) 0.0445(5) Uani d . 1 . C
C8 0.9249(2) 0.5357(5) 0.36430(10) 0.0480(6) Uani d . 1 . C
C'1 0.4575(2) 0.3935(5) 0.20190(10) 0.0478(6) Uani d . 1 . C
C'2 0.4384(2) 0.6605(4) 0.17600(10) 0.0435(5) Uani d . 1 . C
C'3 0.3215(2) 0.6996(7) 0.14280(10) 0.0654(8) Uani d . 1 . C
C'4 0.2911(2) 0.5665(6) 0.08000(10) 0.0641(7) Uani d . 1 . C
C'5 0.3497(2) 0.5913(6) 0.04260(10) 0.0613(7) Uani d . 1 . C
C'6 0.4463(2) 0.7468(6) 0.06320(10) 0.0579(7) Uani d . 1 . C
C'7 0.5070(2) 0.6822(4) 0.13210(10) 0.0421(5) Uani d . 1 . C
C'8 0.5559(2) 0.4227(5) 0.13540(10) 0.0509(6) Uani d . 1 . C
O1 0.68840(10) 0.6437(4) 0.25949(9) 0.0773(6) Uani d . 1 . O
O2 1.00680(10) 0.6268(4) 0.39190(10) 0.0778(6) Uani d . 1 . O
O 0.85330(10) 0.6781(3) 0.31879(7) 0.0541(4) Uani d . 1 . O
O'1 0.4215(2) 0.2851(4) 0.23803(8) 0.0742(6) Uani d . 1 . O
O'2 0.6128(2) 0.3411(4) 0.10780(10) 0.0848(6) Uani d . 1 . O
O' 0.52570(10) 0.2662(3) 0.17717(7) 0.0545(4) Uani d . 1 . O
HC2 0.763(2) 0.158(4) 0.2950(10) 0.048(6) Uiso d . 1 . H
HC'2 0.462(2) 0.772(4) 0.2100(10) 0.047(6) Uiso d . 1 . H
HC7 0.921(2) 0.160(4) 0.3580(10) 0.045(6) Uiso d . 1 . H
HC'7 0.5630(10) 0.803(4) 0.1468(9) 0.036(5) Uiso d . 1 . H
H1C3 0.680(3) 0.049(8) 0.371(2) 0.135(14) Uiso d . 1 . H
H2C3 0.621(2) 0.304(6) 0.3300(10) 0.088(9) Uiso d . 1 . H
H1'3 0.281(2) 0.640(5) 0.1680(10) 0.072(8) Uiso d . 1 . H
H2'3 0.308(2) 0.889(6) 0.1310(10) 0.083(9) Uiso d . 1 . H
H1C6 0.870(2) 0.051(7) 0.4430(10) 0.099(11) Uiso d . 1 . H
H2C6 0.954(2) 0.252(5) 0.4670(10) 0.068(8) Uiso d . 1 . H
H1'6 0.424(2) 0.920(6) 0.0630(10) 0.082(10) Uiso d . 1 . H
H2'6 0.491(2) 0.710(5) 0.0370(10) 0.072(8) Uiso d . 1 . H
HC4 0.657(2) 0.509(6) 0.4310(10) 0.088(9) Uiso d . 1 . H
HC'4 0.231(2) 0.485(5) 0.0720(10) 0.076(9) Uiso d . 1 . H
HC5 0.826(2) 0.480(5) 0.4940(10) 0.071(8) Uiso d . 1 . H
HC'5 0.333(2) 0.521(5) -0.0010(10) 0.080(8) Uiso d . 1 . H

loop_
_atom_type_symbol
_atom_type_description
_atom_type_scat_dispersion_real
_atom_type_scat_dispersion_imag
_atom_type_scat_source
H H 0.0000 0.0000 'International Tables Vol C Tables 4.2.6.8 and 6.1.1.4'
C C 0.0033 0.0016 'International Tables Vol C Tables 4.2.6.8 and 6.1.1.4'
O O 0.0106 0.0060 'International Tables Vol C Tables 4.2.6.8 and 6.1.1.4'

loop_
_geom_angle_atom_site_label_1
_geom_angle_atom_site_label_2
_geom_angle_atom_site_label_3
_geom_angle
_geom_angle_publ_flag
O1 C1 O 119.4(2) y
O1 C1 C2 129.9(2) y
O C1 C2 110.7(2) y
C1 C2 C7 104.3(2) y
C1 C2 C3 110.3(2) y
C7 C2 C3 113.8(2) y
C4 C3 C2 109.6(2) y
C5 C4 C3 118.9(3) y
C4 C5 C6 119.6(3) y
C5 C6 C7 110.2(2) y
C8 C7 C2 104.3(2) y
C8 C7 C6 109.6(2) y
C2 C7 C6 113.8(2) y
O2 C8 O 119.7(2) y
O2 C8 C7 129.8(2) y
O C8 C7 110.5(2) y
O'1 C'1 O' 119.3(2) y
O'1 C'1 C'2 129.9(2) y
O' C'1 C'2 110.8(2) y
C'1 C'2 C'7 104.3(2) y
C'1 C'2 C'3 109.9(2) y
C'7 C'2 C'3 114.0(2) y
C'4 C'3 C'2 109.9(2) y
C'5 C'4 C'3 119.7(3) y
C'4 C'5 C'6 119.6(3) y
C'5 C'6 C'7 109.9(2) y
C'8 C'7 C'2 103.9(2) y
C'8 C'7 C'6 109.9(2) y
C'2 C'7 C'6 114.1(2) y
O'2 C'8 O' 119.6(2) y
O'2 C'8 C'7 129.6(2) y
O' C'8 C'7 110.8(2) y
C1 O C8 110.2(2) y
C'1 O' C'8 110.2(2) y

loop_
_geom_bond_atom_site_label_1
_geom_bond_atom_site_label_2
_geom_bond_site_symmetry_2
_geom_bond_distance
_geom_bond_publ_flag
C1 O1 . 1.185(3) y
C1 O . 1.378(3) y
C1 C2 . 1.499(3) y
C2 C7 . 1.523(3) y
C2 C3 . 1.535(3) y
C2 HC2 . 0.93(2) y
C3 C4 . 1.502(4) y
C3 H1C3 . 1.07(4) y
C3 H2C3 . 0.95(3) y
C4 C5 . 1.303(4) y
C4 HC4 . 1.03(3) y
C5 C6 . 1.477(4) y
C5 HC5 . 0.91(3) y
C6 C7 . 1.536(3) y
C6 H1C6 . 0.97(3) y
C6 H2C6 . 0.93(3) y
C7 C8 . 1.500(3) y
C7 HC7 . 0.91(2) y
C8 O2 . 1.185(3) y
C8 O . 1.382(3) y
C'1 O'1 . 1.191(3) y
C'1 O' . 1.368(3) y
C'1 C'2 . 1.499(3) y
C'2 C'7 . 1.527(3) y
C'2 C'3 . 1.533(3) y
C'2 HC'2 . 0.94(2) y
C'3 C'4 . 1.500(4) y
C'3 H1'3 . 0.93(3) y
C'3 H2'3 . 1.02(3) y
C'4 C'5 . 1.305(4) y
C'4 HC'4 . 0.87(3) y
C'5 C'6 . 1.479(4) y
C'5 HC'5 . 0.99(3) y
C'6 C'7 . 1.539(3) y
C'6 H1'6 . 0.95(3) y
C'6 H2'6 . 0.97(3) y
C'7 C'8 . 1.495(3) y
C'7 HC'7 . 0.96(2) y
C'8 O'2 . 1.188(3) y
C'8 O' . 1.382(3) y

loop_
_geom_torsion_atom_site_label_1
_geom_torsion_atom_site_label_2
_geom_torsion_atom_site_label_3
_geom_torsion_atom_site_label_4
_geom_torsion
_geom_torsion_publ_flag
C2 C7 C6 C5 -43.7(3) y
C7 C6 C5 C4 45.2(4) y
C6 C5 C4 C3 1.4(4) y
C5 C4 C3 C2 -46.8(4) y
C4 C3 C2 C7 42.8(3) y
C3 C2 C7 C6 0.6(3) y
C1 C2 C7 C8 1.4(2) y
C2 C7 C8 O -3.3(2) y
C7 C8 O C1 3.9(2) y
C8 O C1 C2 -2.9(2) y
O C1 C2 C7 0.8(2) y
O1 C1 O C8 175.7(2) y
C1 O C8 O2 -175.2(2) y
O1 C1 C2 C7 -177.6(2) y
C2 C7 C8 O2 175.7(2) y
O1 C1 C2 C3 -55.1(3) y
O2 C8 C7 C6 53.6(3) y
C'2 C'7 C'6 C'5 -43.8(3) y
C'7 C'6 C'5 C'4 44.8(4) y
C'6 C'5 C'4 C'3 1.1(4) y
C'5 C'4 C'3 C'2 -45.6(4) y
C'4 C'3 C'2 C'7 41.2(3) y
C'3 C'2 C'7 C'6 1.7(3) y
C'1 C'2 C'7 C'8 1.9(2) y
C'2 C'7 C'8 O' -2.2(2) y
C'7 C'8 O' C'1 1.6(3) y
C'8 O' C'1 C'2 -0.3(2) y
O' C'1 C'2 C'7 -1.1(2) y
O'1 C'1 O' C'8 178.4(2) y
C'1 O' C'8 O'2 -177.7(2) y
O'1 C'1 C'2 C'7 -179.6(2) y
C'2 C'7 C'8 O'2 177.1(3) y
O'1 C'1 C'2 C'3 -57.1(3) y
O'2 C'8 C'7 C'6 54.6(3) y

loop_
_cod_related_entry_id
_cod_related_entry_database
_cod_related_entry_code
1 ChemSpider 6551
